data_7036097
loop_
_publ_author_name
'Goodwin, Conrad A. P.'
'Smith, Alex'
'Ortu, Fabrizio'
'Vitorica-Yrezabal, I\~nigo J'
'Mills, David P.'

_publ_section_title
;
 Salt metathesis versus protonolysis routes for the synthesis of
 silylamide Hauser base (R2NMgX; X = halogen) and amido-Grignard (R2NMgR)
 complexes.
;
_journal_issue 14
_journal_name_full 'Dalton transactions (Cambridge, England : 2003)'
_journal_page_first 6004
_journal_page_last 6014
_journal_paper_doi 10.1039/c5dt02535d
_journal_volume 45
_journal_year 2016
_chemical_formula_moiety 'C32 H78 Mg2 N2 Si4'
_chemical_formula_sum 'C32 H78 Mg2 N2 Si4'
_chemical_formula_weight 651.94
_space_group_crystal_system triclinic
_space_group_IT_number 2
_space_group_name_Hall '-P 1'
_space_group_name_H-M_alt 'P -1'
_symmetry_space_group_name_Hall '-P 1'
_symmetry_space_group_name_H-M 'P -1'
_atom_sites_solution_hydrogens mixed
_audit_creation_date 2015-04-24
_audit_creation_method
;
Olex2 1.2
(compiled 2014.05.21 svn.r2940 for OlexSys, GUI svn.r4846)
;
_audit_update_record
;
2015-08-03 deposited with the CCDC.
2015-08-05 downloaded from the CCDC.
;
_cell_angle_alpha 76.250(6)
_cell_angle_beta 80.293(6)
_cell_angle_gamma 84.415(6)
_cell_formula_units_Z 1
_cell_length_a 8.3413(7)
_cell_length_b 9.1521(6)
_cell_length_c 14.4572(10)
_cell_measurement_reflns_used 2539
_cell_measurement_temperature 150.01(10)
_cell_measurement_theta_max 28.1500
_cell_measurement_theta_min 3.7210
_cell_volume 1054.80(14)
_computing_cell_refinement
;
CrysAlisPro, Agilent Technologies,
Version 1.171.36.32 (release 02-08-2013 CrysAlis171 .NET)
(compiled Aug  2 2013,16:46:58)
;
_computing_data_collection
;
CrysAlisPro, Agilent Technologies,
Version 1.171.36.32 (release 02-08-2013 CrysAlis171 .NET)
(compiled Aug  2 2013,16:46:58)
;
_computing_data_reduction
;
CrysAlisPro, Agilent Technologies,
Version 1.171.36.32 (release 02-08-2013 CrysAlis171 .NET)
(compiled Aug  2 2013,16:46:58)
;
_computing_molecular_graphics 'Olex2 (Dolomanov et al., 2009)'
_computing_publication_material 'Olex2 (Dolomanov et al., 2009)'
_computing_structure_refinement 'ShelXL (Sheldrick, 2008)'
_computing_structure_solution 'ShelXS (Sheldrick, 2008)'
_diffrn_ambient_temperature 150.01(10)
_diffrn_detector_area_resol_mean 8.0714
_diffrn_measured_fraction_theta_full 0.9970
_diffrn_measured_fraction_theta_max 0.997
_diffrn_measurement_details
;
  1 omega  -42.00   53.00   1.0000    1.8700
omega____ theta____ kappa____ phi______ frames
    -      -17.7663   37.0000  -90.0000 95

  2 omega  -29.00    5.00   1.0000    1.8700
omega____ theta____ kappa____ phi______ frames
    -      -17.7663  -37.0000   90.0000 34

  3 omega  -48.00   47.00   1.0000    1.8700
omega____ theta____ kappa____ phi______ frames
    -      -17.7663   77.0000  120.0000 95

  4 omega   32.00   61.00   1.0000    1.8700
omega____ theta____ kappa____ phi______ frames
    -       18.8601  -99.0000  -90.0000 29

  5 omega  -86.00    7.00   1.0000    1.8700
omega____ theta____ kappa____ phi______ frames
    -      -17.7663  -77.0000    0.0000 93
;
_diffrn_measurement_device_type 'SuperNova, Single source at offset, Eos'
_diffrn_measurement_method '\w scans'
_diffrn_orient_matrix_UB_11 0.0859328000
_diffrn_orient_matrix_UB_12 0.0021803000
_diffrn_orient_matrix_UB_13 -0.0056622000
_diffrn_orient_matrix_UB_21 -0.0057276000
_diffrn_orient_matrix_UB_22 0.0767195000
_diffrn_orient_matrix_UB_23 -0.0247475000
_diffrn_orient_matrix_UB_31 -0.0072088000
_diffrn_orient_matrix_UB_32 0.0223235000
_diffrn_orient_matrix_UB_33 0.0443379000
_diffrn_radiation_monochromator mirror
_diffrn_radiation_type MoK\a
_diffrn_radiation_wavelength 0.71073
_diffrn_reflns_av_R_equivalents 0.0280
_diffrn_reflns_av_unetI/netI 0.0613
_diffrn_reflns_Laue_measured_fraction_full 0.9970
_diffrn_reflns_Laue_measured_fraction_max 0.997
_diffrn_reflns_limit_h_max 10
_diffrn_reflns_limit_h_min -10
_diffrn_reflns_limit_k_max 11
_diffrn_reflns_limit_k_min -11
_diffrn_reflns_limit_l_max 17
_diffrn_reflns_limit_l_min -17
_diffrn_reflns_number 6587
_diffrn_reflns_point_group_measured_fraction_full 0.9970
_diffrn_reflns_point_group_measured_fraction_max 0.997
_diffrn_reflns_theta_full 26.000
_diffrn_reflns_theta_max 25.349
_diffrn_reflns_theta_min 3.293
_diffrn_source 'SuperNova (Mo) X-ray Source'
_exptl_absorpt_coefficient_mu 0.192
_exptl_absorpt_correction_T_max 1.000
_exptl_absorpt_correction_T_min 0.738
_exptl_absorpt_correction_type gaussian
_exptl_absorpt_process_details
;
CrysAlisPro, Agilent Technologies,
Version 1.171.36.32 (release 02-08-2013 CrysAlis171 .NET)
(compiled Aug  2 2013,16:46:58)
Numerical absorption correction based on gaussian integration over
            a multifaceted crystal model
;
_exptl_crystal_colour 'clear light colourless'
_exptl_crystal_colour_lustre clear
_exptl_crystal_colour_modifier light
_exptl_crystal_colour_primary colourless
_exptl_crystal_density_diffrn 1.026
_exptl_crystal_description needle
_exptl_crystal_F_000 364
_exptl_crystal_size_max 0.4001
_exptl_crystal_size_mid 0.2104
_exptl_crystal_size_min 0.2072
_refine_diff_density_max 0.390
_refine_diff_density_min -0.257
_refine_diff_density_rms 0.054
_refine_ls_extinction_method none
_refine_ls_goodness_of_fit_ref 1.048
_refine_ls_hydrogen_treatment mixed
_refine_ls_matrix_type full
_refine_ls_number_parameters 201
_refine_ls_number_reflns 3843
_refine_ls_number_restraints 6
_refine_ls_restrained_S_all 1.049
_refine_ls_R_factor_all 0.0608
_refine_ls_R_factor_gt 0.0459
_refine_ls_shift/su_max 0.000
_refine_ls_shift/su_mean 0.000
_refine_ls_structure_factor_coef Fsqd
_refine_ls_weighting_details 'w=1/[\s^2^(Fo^2^)+(0.0433P)^2^+0.2740P] where P=(Fo^2^+2Fc^2^)/3'
_refine_ls_weighting_scheme calc
_refine_ls_wR_factor_gt 0.1014
_refine_ls_wR_factor_ref 0.1123
_reflns_Friedel_coverage 0.000
_reflns_number_gt 3074
_reflns_number_total 3843
_reflns_threshold_expression 'I > 2\s(I)'
_cod_data_source_file c5dt02535d2.cif
_cod_data_source_block 08
_cod_depositor_comments 'Adding full bibliography for 7036089--7036100.cif.'
_cod_original_cell_volume 1054.79(14)
_cod_database_code 7036097
_manchester_internal_coll_name adpm141
_manchester_internal_coll_client CAPG/AS
_manchester_internal_coll_type custom
_manchester_internal_coll_frame_time 5s
_manchester_internal_coll_frame_width 1
_manchester_internal_coll_frame_method '\w scans'
_manchester_internal_coll_user CAPG/FO
_manchester_internal_coll_date 8/10/14
_manchester_internal_process_user CAPG
_manchester_internal_process_date 8/10/14
_manchester_internal_solution_user CAPG
_manchester_internal_solution_date 8/10/14
_manchester_internal_refinement_user CAPG
_manchester_internal_refinement_date 8/10/2014
_manchester_internal_validation_user IVY
_manchester_internal_validation_date 24/04/2015
_manchester_internal_archive_date 24/04/2015
_shelxl_version_number 2014/6
_chemical_oxdiff_formula 'C20 N Si2 Mg'
_shelx_space_group_comment
;
The symmetry employed for this shelxl refinement is uniquely defined
by the following loop, which should always be used as a source of
symmetry information in preference to the above space-group names.
They are only intended as comments.
;
_reflns_odcompleteness_completeness 99.70
_reflns_odcompleteness_iscentric 1
_reflns_odcompleteness_theta 26.32
_olex2_refinement_description
;
1. Fixed Uiso
 At 1.2 times of:
  All C(H) groups
 At 1.5 times of:
  All C(H,H,H) groups
2. Restrained distances
 C16-H16B = C16-H16C = C16-H16A
 0.96 with sigma of 0.02
 H16B-H16A
 1.56 with sigma of 0.02
 H16A-H16C
 1.56 with sigma of 0.02
 H16C-H16B
 1.56 with sigma of 0.02
3.a Ternary CH refined with riding coordinates:
 C7(H7), C10(H10), C13(H13)
3.b Idealised Me refined as rotating group:
 C1(H1A,H1B,H1C), C2(H2A,H2B,H2C), C4(H4A,H4B,H4C), C5(H5A,H5B,H5C), C6(H6A,
 H6B,H6C), C8(H8A,H8B,H8C), C9(H9A,H9B,H9C), C11(H11A,H11B,H11C), C12(H12A,H12B,
 H12C), C14(H14A,H14B,H14C), C15(H15A,H15B,H15C)
;
_olex2_submission_special_instructions 'No special instructions were received'

loop_
_space_group_symop_operation_xyz
'x, y, z'
'-x, -y, -z'

loop_
_atom_site_label
_atom_site_type_symbol
_atom_site_fract_x
_atom_site_fract_y
_atom_site_fract_z
_atom_site_U_iso_or_equiv
_atom_site_adp_type
_atom_site_occupancy
_atom_site_site_symmetry_order
_atom_site_calc_flag
_atom_site_refinement_flags_posn
Si1 Si 0.43571(8) 0.90457(7) 0.28222(4) 0.02015(17) Uani 1 1 d .
Si2 Si 0.59749(7) 0.63757(7) 0.19081(4) 0.01797(17) Uani 1 1 d .
Mg1 Mg 0.50343(10) 0.58554(9) 0.40890(5) 0.0271(2) Uani 1 1 d .
N1 N 0.5074(2) 0.7232(2) 0.28153(11) 0.0176(4) Uani 1 1 d .
C1 C 0.5620(3) 0.9964(3) 0.34651(16) 0.0322(6) Uani 1 1 d .
H1A H 0.5475 0.9484 0.4138 0.048 Uiso 1 1 calc GR
H1B H 0.5280 1.1014 0.3387 0.048 Uiso 1 1 calc GR
H1C H 0.6749 0.9863 0.3198 0.048 Uiso 1 1 calc GR
C2 C 0.4304(3) 1.0328(3) 0.16077(16) 0.0320(6) Uani 1 1 d .
H2A H 0.5398 1.0489 0.1284 0.048 Uiso 1 1 calc GR
H2B H 0.3758 1.1275 0.1681 0.048 Uiso 1 1 calc GR
H2C H 0.3730 0.9877 0.1235 0.048 Uiso 1 1 calc GR
C3 C 0.2197(3) 0.9071(3) 0.35194(16) 0.0274(5) Uani 1 1 d .
C4 C 0.2104(3) 0.7934(3) 0.44965(19) 0.0514(8) Uani 1 1 d .
H4A H 0.2286 0.6929 0.4393 0.077 Uiso 1 1 calc GR
H4B H 0.1047 0.8041 0.4865 0.077 Uiso 1 1 calc GR
H4C H 0.2922 0.8122 0.4841 0.077 Uiso 1 1 calc GR
C5 C 0.1642(3) 1.0633(3) 0.3713(2) 0.0463(7) Uani 1 1 d .
H5A H 0.2275 1.0853 0.4155 0.069 Uiso 1 1 calc GR
H5B H 0.0510 1.0645 0.3987 0.069 Uiso 1 1 calc GR
H5C H 0.1793 1.1380 0.3119 0.069 Uiso 1 1 calc GR
C6 C 0.0995(3) 0.8648(4) 0.2948(2) 0.0528(9) Uani 1 1 d .
H6A H 0.0978 0.9388 0.2354 0.079 Uiso 1 1 calc GR
H6B H -0.0075 0.8614 0.3319 0.079 Uiso 1 1 calc GR
H6C H 0.1329 0.7678 0.2812 0.079 Uiso 1 1 calc GR
C7 C 0.7260(3) 0.7661(3) 0.08881(14) 0.0246(5) Uani 1 1 d .
H7 H 0.6484 0.8405 0.0569 0.030 Uiso 1 1 calc R
C8 C 0.8449(3) 0.8584(3) 0.11866(17) 0.0391(7) Uani 1 1 d .
H8A H 0.7904 0.9012 0.1709 0.059 Uiso 1 1 calc GR
H8B H 0.8821 0.9377 0.0649 0.059 Uiso 1 1 calc GR
H8C H 0.9364 0.7939 0.1388 0.059 Uiso 1 1 calc GR
C9 C 0.8166(3) 0.6877(3) 0.01036(16) 0.0373(7) Uani 1 1 d .
H9A H 0.9030 0.6207 0.0353 0.056 Uiso 1 1 calc GR
H9B H 0.8615 0.7621 -0.0442 0.056 Uiso 1 1 calc GR
H9C H 0.7420 0.6313 -0.0090 0.056 Uiso 1 1 calc GR
C10 C 0.7229(3) 0.4658(3) 0.25195(15) 0.0248(5) Uani 1 1 d .
H10 H 0.6514 0.4172 0.3098 0.030 Uiso 1 1 calc R
C11 C 0.7769(3) 0.3440(3) 0.19439(18) 0.0368(6) Uani 1 1 d .
H11A H 0.6834 0.3125 0.1753 0.055 Uiso 1 1 calc GR
H11B H 0.8288 0.2592 0.2337 0.055 Uiso 1 1 calc GR
H11C H 0.8522 0.3842 0.1381 0.055 Uiso 1 1 calc GR
C12 C 0.8711(3) 0.5079(3) 0.28745(18) 0.0394(7) Uani 1 1 d .
H12A H 0.9533 0.5415 0.2334 0.059 Uiso 1 1 calc GR
H12B H 0.9138 0.4215 0.3302 0.059 Uiso 1 1 calc GR
H12C H 0.8392 0.5873 0.3211 0.059 Uiso 1 1 calc GR
C13 C 0.4443(3) 0.5601(3) 0.13393(14) 0.0223(5) Uani 1 1 d .
H13 H 0.5063 0.5013 0.0899 0.027 Uiso 1 1 calc R
C14 C 0.3407(3) 0.6826(3) 0.07460(16) 0.0312(6) Uani 1 1 d .
H14A H 0.2796 0.7438 0.1154 0.047 Uiso 1 1 calc GR
H14B H 0.2670 0.6365 0.0474 0.047 Uiso 1 1 calc GR
H14C H 0.4105 0.7445 0.0237 0.047 Uiso 1 1 calc GR
C15 C 0.3324(3) 0.4526(3) 0.20953(15) 0.0279(6) Uani 1 1 d .
H15A H 0.3971 0.3701 0.2422 0.042 Uiso 1 1 calc GR
H15B H 0.2580 0.4146 0.1783 0.042 Uiso 1 1 calc GR
H15C H 0.2722 0.5058 0.2553 0.042 Uiso 1 1 calc GR
C16 C 0.3640(3) 0.3800(3) 0.47691(16) 0.0319(6) Uani 1 1 d D
H16A H 0.286(2) 0.334(3) 0.5295(12) 0.048 Uiso 1 1 d DR
H16B H 0.422(3) 0.296(2) 0.4530(15) 0.048 Uiso 1 1 d DR
H16C H 0.298(3) 0.432(2) 0.4300(14) 0.048 Uiso 1 1 d DR

loop_
_atom_site_aniso_label
_atom_site_aniso_U_11
_atom_site_aniso_U_22
_atom_site_aniso_U_33
_atom_site_aniso_U_23
_atom_site_aniso_U_13
_atom_site_aniso_U_12
Si1 0.0251(4) 0.0179(4) 0.0169(3) -0.0039(3) -0.0022(2) -0.0007(3)
Si2 0.0188(3) 0.0205(4) 0.0143(3) -0.0047(2) -0.0011(2) -0.0004(3)
Mg1 0.0432(5) 0.0228(5) 0.0151(4) -0.0010(3) -0.0066(3) -0.0054(4)
N1 0.0199(10) 0.0191(10) 0.0127(8) -0.0027(7) -0.0007(7) -0.0014(8)
C1 0.0413(15) 0.0246(14) 0.0342(13) -0.0115(11) -0.0085(11) -0.0017(12)
C2 0.0442(16) 0.0206(14) 0.0293(12) -0.0036(11) -0.0064(11) 0.0049(12)
C3 0.0289(13) 0.0229(14) 0.0301(12) -0.0097(11) -0.0013(10) 0.0029(11)
C4 0.0448(17) 0.050(2) 0.0431(16) -0.0001(14) 0.0193(13) 0.0070(15)
C5 0.0477(18) 0.0343(17) 0.0536(17) -0.0180(14) 0.0077(14) 0.0077(14)
C6 0.0281(15) 0.072(2) 0.0669(19) -0.0386(18) 0.0017(14) -0.0029(15)
C7 0.0243(12) 0.0280(14) 0.0191(11) -0.0037(10) 0.0002(9) -0.0001(11)
C8 0.0337(15) 0.0496(19) 0.0321(13) -0.0053(13) 0.0029(11) -0.0168(14)
C9 0.0370(15) 0.0469(18) 0.0226(12) -0.0066(12) 0.0086(11) -0.0025(13)
C10 0.0242(12) 0.0249(14) 0.0228(11) -0.0050(10) 0.0007(9) 0.0029(10)
C11 0.0399(15) 0.0271(15) 0.0416(14) -0.0110(12) -0.0031(12) 0.0100(12)
C12 0.0295(14) 0.0456(18) 0.0434(15) -0.0093(13) -0.0135(12) 0.0076(13)
C13 0.0241(12) 0.0256(14) 0.0184(11) -0.0097(10) -0.0006(9) 0.0001(10)
C14 0.0334(14) 0.0350(16) 0.0283(12) -0.0083(11) -0.0125(11) -0.0003(12)
C15 0.0296(13) 0.0297(15) 0.0278(12) -0.0111(11) -0.0043(10) -0.0061(11)
C16 0.0524(17) 0.0239(14) 0.0179(12) -0.0002(10) -0.0074(11) -0.0023(13)

loop_
_atom_type_symbol
_atom_type_description
_atom_type_scat_dispersion_real
_atom_type_scat_dispersion_imag
_atom_type_scat_source
C C 0.0033 0.0016 'International Tables Vol C Tables 4.2.6.8 and 6.1.1.4'
H H 0.0000 0.0000 'International Tables Vol C Tables 4.2.6.8 and 6.1.1.4'
Mg Mg 0.0486 0.0363 'International Tables Vol C Tables 4.2.6.8 and 6.1.1.4'
N N 0.0061 0.0033 'International Tables Vol C Tables 4.2.6.8 and 6.1.1.4'
Si Si 0.0817 0.0704 'International Tables Vol C Tables 4.2.6.8 and 6.1.1.4'

loop_
_exptl_crystal_face_index_h
_exptl_crystal_face_index_k
_exptl_crystal_face_index_l
_exptl_crystal_face_perp_dist
_exptl_oxdiff_crystal_face_indexfrac_h
_exptl_oxdiff_crystal_face_indexfrac_k
_exptl_oxdiff_crystal_face_indexfrac_l
_exptl_oxdiff_crystal_face_x
_exptl_oxdiff_crystal_face_y
_exptl_oxdiff_crystal_face_z
0 0 20 0.1283 -0.0000 -0.0000 20.0000 -0.1132 -0.4949 0.8868
0 1 -19 0.0759 0.0000 1.0000 -19.0000 0.1098 0.5469 -0.8201
-2 -12 4 0.1282 -2.0000 -12.0000 4.0000 -0.2207 -1.0082 -0.0761
11 2 9 0.0727 11.0000 2.0000 9.0000 0.8987 -0.1323 0.3644
-11 2 4 0.1338 -11.0000 2.0000 4.0000 -0.9635 0.1175 0.3013
6 6 19 0.1210 6.0000 6.0000 19.0000 0.4211 -0.0443 0.9331
12 0 1 0.1066 12.0000 -0.0000 1.0000 1.0255 -0.0935 -0.0422
-12 0 -4 0.1037 -12.0000 0.0000 -4.0000 -1.0085 0.1677 -0.0908
9 8 12 0.0909 9.0000 8.0000 12.0000 0.7229 0.2652 0.6458
11 7 3 0.0916 11.0000 7.0000 3.0000 0.9435 0.3998 0.2100
2 12 11 0.1635 2.0000 12.0000 11.0000 0.1357 0.6370 0.7412
8 -6 9 0.1238 8.0000 -6.0000 9.0000 0.6234 -0.7289 0.2074
7 -1 17 0.1160 7.0000 -1.0000 17.0000 0.5031 -0.5375 0.6810
0 8 18 0.1598 -0.0000 8.0000 18.0000 -0.0845 0.1683 0.9767

loop_
_geom_angle_atom_site_label_1
_geom_angle_atom_site_label_2
_geom_angle_atom_site_label_3
_geom_angle
_geom_angle_site_symmetry_1
_geom_angle_site_symmetry_3
N1 Si1 Mg1 34.76(5) . .
N1 Si1 C1 111.33(11) . .
N1 Si1 C2 115.32(10) . .
N1 Si1 C3 110.16(9) . .
C1 Si1 Mg1 92.69(8) . .
C1 Si1 C3 105.84(11) . .
C2 Si1 Mg1 150.00(8) . .
C2 Si1 C1 106.23(11) . .
C2 Si1 C3 107.45(11) . .
C3 Si1 Mg1 88.80(8) . .
N1 Si2 Mg1 36.74(6) . .
N1 Si2 C7 113.69(10) . .
N1 Si2 C10 105.35(9) . .
N1 Si2 C13 112.95(9) . .
C7 Si2 Mg1 139.16(7) . .
C7 Si2 C10 112.26(10) . .
C7 Si2 C13 106.50(9) . .
C10 Si2 Mg1 70.56(7) . .
C13 Si2 Mg1 111.71(6) . .
C13 Si2 C10 105.93(10) . .
Si1 Mg1 H16C 113.3(4) . .
Si2 Mg1 Si1 61.15(2) . .
Si2 Mg1 H16C 99.4(5) . .
Mg1 Mg1 Si1 145.99(5) 2_666 .
Mg1 Mg1 Si2 152.59(5) 2_666 .
Mg1 Mg1 H16C 74.8(4) 2_666 .
N1 Mg1 Si1 29.74(5) . .
N1 Mg1 Si2 31.46(5) . .
N1 Mg1 Mg1 175.50(8) . 2_666
N1 Mg1 C16 130.90(9) . .
N1 Mg1 H16C 107.9(4) . .
C16 Mg1 Si1 136.97(8) . .
C16 Mg1 Si2 114.52(7) . .
C16 Mg1 Mg1 52.38(6) . 2_666
C16 Mg1 H16C 24.5(4) . .
Si1 N1 Si2 132.51(10) . .
Si1 N1 Mg1 115.50(9) . .
Si2 N1 Mg1 111.80(10) . .
Si1 C1 H1A 109.5 . .
Si1 C1 H1B 109.5 . .
Si1 C1 H1C 109.5 . .
H1A C1 H1B 109.5 . .
H1A C1 H1C 109.5 . .
H1B C1 H1C 109.5 . .
Si1 C2 H2A 109.5 . .
Si1 C2 H2B 109.5 . .
Si1 C2 H2C 109.5 . .
H2A C2 H2B 109.5 . .
H2A C2 H2C 109.5 . .
H2B C2 H2C 109.5 . .
C4 C3 Si1 110.68(17) . .
C5 C3 Si1 111.58(16) . .
C5 C3 C4 107.8(2) . .
C6 C3 Si1 110.25(16) . .
C6 C3 C4 108.2(2) . .
C6 C3 C5 108.2(2) . .
C3 C4 H4A 109.5 . .
C3 C4 H4B 109.5 . .
C3 C4 H4C 109.5 . .
H4A C4 H4B 109.5 . .
H4A C4 H4C 109.5 . .
H4B C4 H4C 109.5 . .
C3 C5 H5A 109.5 . .
C3 C5 H5B 109.5 . .
C3 C5 H5C 109.5 . .
H5A C5 H5B 109.5 . .
H5A C5 H5C 109.5 . .
H5B C5 H5C 109.5 . .
C3 C6 H6A 109.5 . .
C3 C6 H6B 109.5 . .
C3 C6 H6C 109.5 . .
H6A C6 H6B 109.5 . .
H6A C6 H6C 109.5 . .
H6B C6 H6C 109.5 . .
Si2 C7 H7 105.4 . .
C8 C7 Si2 116.00(14) . .
C8 C7 H7 105.4 . .
C8 C7 C9 109.50(19) . .
C9 C7 Si2 114.14(17) . .
C9 C7 H7 105.4 . .
C7 C8 H8A 109.5 . .
C7 C8 H8B 109.5 . .
C7 C8 H8C 109.5 . .
H8A C8 H8B 109.5 . .
H8A C8 H8C 109.5 . .
H8B C8 H8C 109.5 . .
C7 C9 H9A 109.5 . .
C7 C9 H9B 109.5 . .
C7 C9 H9C 109.5 . .
H9A C9 H9B 109.5 . .
H9A C9 H9C 109.5 . .
H9B C9 H9C 109.5 . .
Si2 C10 H10 105.9 . .
C11 C10 Si2 116.27(16) . .
C11 C10 H10 105.9 . .
C12 C10 Si2 113.15(17) . .
C12 C10 H10 105.9 . .
C12 C10 C11 109.0(2) . .
C10 C11 H11A 109.5 . .
C10 C11 H11B 109.5 . .
C10 C11 H11C 109.5 . .
H11A C11 H11B 109.5 . .
H11A C11 H11C 109.5 . .
H11B C11 H11C 109.5 . .
C10 C12 H12A 109.5 . .
C10 C12 H12B 109.5 . .
C10 C12 H12C 109.5 . .
H12A C12 H12B 109.5 . .
H12A C12 H12C 109.5 . .
H12B C12 H12C 109.5 . .
Si2 C13 H13 107.2 . .
C14 C13 Si2 113.54(16) . .
C14 C13 H13 107.2 . .
C14 C13 C15 109.54(19) . .
C15 C13 Si2 111.71(14) . .
C15 C13 H13 107.2 . .
C13 C14 H14A 109.5 . .
C13 C14 H14B 109.5 . .
C13 C14 H14C 109.5 . .
H14A C14 H14B 109.5 . .
H14A C14 H14C 109.5 . .
H14B C14 H14C 109.5 . .
C13 C15 H15A 109.5 . .
C13 C15 H15B 109.5 . .
C13 C15 H15C 109.5 . .
H15A C15 H15B 109.5 . .
H15A C15 H15C 109.5 . .
H15B C15 H15C 109.5 . .
Mg1 C16 Mg1 74.93(8) 2_666 .
Mg1 C16 H16A 84.8(14) 2_666 .
Mg1 C16 H16A 145.5(14) . .
Mg1 C16 H16B 106.2(15) 2_666 .
Mg1 C16 H16B 107.7(14) . .
Mg1 C16 H16C 78.5(14) . .
Mg1 C16 H16C 142.3(15) 2_666 .
H16A C16 H16B 104.6(16) . .
H16A C16 H16C 103.3(17) . .
H16B C16 H16C 107.1(16) . .

loop_
_geom_bond_atom_site_label_1
_geom_bond_atom_site_label_2
_geom_bond_distance
_geom_bond_site_symmetry_2
Si1 Mg1 3.1120(10) .
Si1 N1 1.7103(19) .
Si1 C1 1.885(2) .
Si1 C2 1.870(2) .
Si1 C3 1.911(2) .
Si2 Mg1 3.0511(9) .
Si2 N1 1.7150(17) .
Si2 C7 1.896(2) .
Si2 C10 1.918(2) .
Si2 C13 1.903(2) .
Mg1 Mg1 2.7200(14) 2_666
Mg1 N1 1.9658(18) .
Mg1 C16 2.241(3) .
Mg1 H16C 2.25(2) .
C1 H1A 0.9600 .
C1 H1B 0.9600 .
C1 H1C 0.9600 .
C2 H2A 0.9600 .
C2 H2B 0.9600 .
C2 H2C 0.9600 .
C3 C4 1.538(3) .
C3 C5 1.535(3) .
C3 C6 1.531(3) .
C4 H4A 0.9600 .
C4 H4B 0.9600 .
C4 H4C 0.9600 .
C5 H5A 0.9600 .
C5 H5B 0.9600 .
C5 H5C 0.9600 .
C6 H6A 0.9600 .
C6 H6B 0.9600 .
C6 H6C 0.9600 .
C7 H7 0.9800 .
C7 C8 1.537(3) .
C7 C9 1.538(3) .
C8 H8A 0.9600 .
C8 H8B 0.9600 .
C8 H8C 0.9600 .
C9 H9A 0.9600 .
C9 H9B 0.9600 .
C9 H9C 0.9600 .
C10 H10 0.9800 .
C10 C11 1.534(3) .
C10 C12 1.531(3) .
C11 H11A 0.9600 .
C11 H11B 0.9600 .
C11 H11C 0.9600 .
C12 H12A 0.9600 .
C12 H12B 0.9600 .
C12 H12C 0.9600 .
C13 H13 0.9800 .
C13 C14 1.531(3) .
C13 C15 1.535(3) .
C14 H14A 0.9600 .
C14 H14B 0.9600 .
C14 H14C 0.9600 .
C15 H15A 0.9600 .
C15 H15B 0.9600 .
C15 H15C 0.9600 .
C16 Mg1 2.231(2) 2_666
C16 H16A 0.956(14) .
C16 H16B 0.967(15) .
C16 H16C 0.953(14) .

loop_
_geom_torsion_atom_site_label_1
_geom_torsion_atom_site_label_2
_geom_torsion_atom_site_label_3
_geom_torsion_atom_site_label_4
_geom_torsion
Mg1 Si1 N1 Si2 -174.5(2)
Mg1 Si2 N1 Si1 174.7(2)
Mg1 Si2 C7 C8 13.5(3)
Mg1 Si2 C7 C9 142.25(14)
N1 Si2 C7 C8 47.4(2)
N1 Si2 C7 C9 176.09(16)
C1 Si1 N1 Si2 -112.82(15)
C1 Si1 N1 Mg1 61.70(12)
C2 Si1 N1 Si2 8.29(18)
C2 Si1 N1 Mg1 -177.19(10)
C3 Si1 N1 Si2 130.09(14)
C3 Si1 N1 Mg1 -55.39(12)
C7 Si2 N1 Si1 32.17(17)
C7 Si2 N1 Mg1 -142.50(10)
C10 Si2 N1 Si1 155.49(13)
C10 Si2 N1 Mg1 -19.18(12)
C10 Si2 C7 C8 -72.1(2)
C10 Si2 C7 C9 56.6(2)
C13 Si2 N1 Si1 -89.33(15)
C13 Si2 N1 Mg1 95.99(11)
C13 Si2 C7 C8 172.40(18)
C13 Si2 C7 C9 -58.9(2)
